data_1531698
loop_
_publ_author_name
'Lee Chishen'
'Dashjav, E.'
'Kleinke, H.'

_publ_section_title
;
 Ti4 Mo As3 and Ti3.7 Mo1.3 As3: the predicted structure changes in Ti5
 As3 by a partial substitution of Mo for Ti
;
_journal_name_full 'Journal of Alloys Compd.'
_journal_page_first 60
_journal_page_last 68
_journal_volume 338
_journal_year 2002
_chemical_formula_sum 'As3 Mo1.32 Ti3.68'
_chemical_name_systematic 'Ti3.68 Mo1.32 As3'
_space_group_IT_number 62
_symmetry_space_group_name_Hall '-P 2ac 2n'
_symmetry_space_group_name_H-M 'P n m a'
_cell_angle_alpha 90
_cell_angle_beta 90
_cell_angle_gamma 90
_cell_formula_units_Z 4
_cell_length_a 6.659
_cell_length_b 7.853
_cell_length_c 9.704
_cell_volume 507.453
_citation_journal_id_ASTM JALCEU
_cod_data_source_file LeeChishen_JALCEU_2002_483.cif
_cod_data_source_block As3Mo1.32Ti3.68
_cod_original_cell_volume 507.4525
_cod_database_code 1531698

loop_
_symmetry_equiv_pos_as_xyz
x,y,z
-x+1/2,-y,z+1/2
x+1/2,-y+1/2,-z+1/2
-x,y+1/2,-z
-x,-y,-z
x-1/2,y,-z-1/2
-x-1/2,y-1/2,z-1/2
x,-y-1/2,z

loop_
_atom_site_label
_atom_site_type_symbol
_atom_site_fract_x
_atom_site_fract_y
_atom_site_fract_z
_atom_site_occupancy
_atom_site_U_iso_or_equiv
As1 As 0.0712 -0.0077 0.1729 1 0.0
Ti2 Ti 0.3035 0.25 0.2282 0.977 0.0
Ti4 Ti 0.1454 0.25 0.7128 0.976 0.0
Mo1 Mo 0.4572 0.25 0.492 0.827 0.0
Ti1 Ti 0.4572 0.25 0.492 0.173 0.0
Ti3 Ti 0.2043 0.5513 0.4367 0.779 0.0
Mo2 Mo 0.3035 0.25 0.2282 0.023 0.0
Mo3 Mo 0.2043 0.5513 0.4367 0.221 0.0
Mo4 Mo 0.1454 0.25 0.7128 0.024 0.0
As2 As 0.0639 0.25 0.4581 1 0.0
